data_7153695
loop_
_publ_author_name
'Jia, Wen-Qiang'
'Chen, Xiang-Yu'
'Sun, Li-Hui'
'Ye, Song'

_publ_section_title
;
 Organocatalytic [4 + 2] cyclocondensation of \a,\b-unsaturated acyl
 chlorides with imines: highly enantioselective synthesis of
 dihydropyridinone and piperidine derivatives.
;
_journal_issue 14
_journal_name_full 'Organic &amp; biomolecular chemistry'
_journal_page_first 2167
_journal_page_last 2171
_journal_paper_doi 10.1039/c4ob00114a
_journal_volume 12
_journal_year 2014
_chemical_absolute_configuration ad
_chemical_formula_moiety 'C18 H20 Cl3 N O3'
_chemical_formula_sum 'C18 H20 Cl3 N O3'
_chemical_formula_weight 404.70
_chemical_name_systematic
; 
 ? 
;
_space_group_IT_number 19
_symmetry_cell_setting orthorhombic
_symmetry_space_group_name_Hall 'P 2ac 2ab'
_symmetry_space_group_name_H-M 'P 21 21 21'
_atom_sites_solution_hydrogens geom
_atom_sites_solution_primary direct
_atom_sites_solution_secondary difmap
_audit_creation_method SHELXL-97
_cell_angle_alpha 90.00
_cell_angle_beta 90.00
_cell_angle_gamma 90.00
_cell_formula_units_Z 4
_cell_length_a 6.4986(13)
_cell_length_b 7.2522(15)
_cell_length_c 40.288(8)
_cell_measurement_reflns_used 5223
_cell_measurement_temperature 173(2)
_cell_measurement_theta_max 27.4739
_cell_measurement_theta_min 1.5164
_cell_volume 1898.7(7)
_computing_cell_refinement 'CrystalClear (Rigaku Inc., 2008)'
_computing_data_collection 'CrystalClear (Rigaku Inc., 2008)'
_computing_data_reduction 'CrystalClear (Rigaku Inc., 2008)'
_computing_molecular_graphics
;
 Mercury: visualization and analysis of crystal structures, C. F. Macrae,
 P. R. Edgington, P. McCabe, E. Pidcock, G. P. Shields, R. Taylor,
 M. Towler and J. van de Streek, J. Appl. Cryst., 39, 453-457, 2006.
;
_computing_publication_material 'SHELX-97 (Sheldrick, 2008)'
_computing_structure_refinement 'SHELX-97 (Sheldrick, 2008)'
_computing_structure_solution 'SHELX-97 (Sheldrick, 2008)'
_diffrn_ambient_temperature 173(2)
_diffrn_detector_area_resol_mean 28.5714
_diffrn_measured_fraction_theta_full 0.988
_diffrn_measured_fraction_theta_max 0.988
_diffrn_measurement_device_type 'Saturn724+ CCD'
_diffrn_measurement_method '\w scans at fixed \c = 45\%'
_diffrn_radiation_monochromator graphite
_diffrn_radiation_source 'fine-focus sealed tube'
_diffrn_radiation_type MoK\a
_diffrn_radiation_wavelength 0.71073
_diffrn_reflns_av_R_equivalents 0.0414
_diffrn_reflns_av_sigmaI/netI 0.0383
_diffrn_reflns_limit_h_max 7
_diffrn_reflns_limit_h_min -8
_diffrn_reflns_limit_k_max 9
_diffrn_reflns_limit_k_min -9
_diffrn_reflns_limit_l_max 52
_diffrn_reflns_limit_l_min -51
_diffrn_reflns_number 11590
_diffrn_reflns_theta_full 27.45
_diffrn_reflns_theta_max 27.45
_diffrn_reflns_theta_min 2.99
_exptl_absorpt_coefficient_mu 0.499
_exptl_absorpt_correction_T_max 1.0000
_exptl_absorpt_correction_T_min 0.6620
_exptl_absorpt_correction_type multi-scan
_exptl_absorpt_process_details 'CrystalClear (Rigaku Inc., 2008)'
_exptl_crystal_colour Colorless
_exptl_crystal_density_diffrn 1.416
_exptl_crystal_density_method 'not measured'
_exptl_crystal_description block
_exptl_crystal_F_000 840
_exptl_crystal_size_max 0.40
_exptl_crystal_size_mid 0.37
_exptl_crystal_size_min 0.29
_refine_diff_density_max 0.475
_refine_diff_density_min -0.374
_refine_diff_density_rms 0.064
_refine_ls_abs_structure_details 'Flack H D (1983), Acta Cryst. A39, 876-881'
_refine_ls_abs_structure_Flack -0.04(9)
_refine_ls_extinction_method none
_refine_ls_goodness_of_fit_ref 1.380
_refine_ls_hydrogen_treatment constr
_refine_ls_matrix_type full
_refine_ls_number_parameters 230
_refine_ls_number_reflns 4298
_refine_ls_number_restraints 0
_refine_ls_restrained_S_all 1.380
_refine_ls_R_factor_all 0.0595
_refine_ls_R_factor_gt 0.0519
_refine_ls_shift/su_max 0.027
_refine_ls_shift/su_mean 0.004
_refine_ls_structure_factor_coef Fsqd
_refine_ls_weighting_details 'calc w=1/[\s^2^(Fo^2^)+(0.1000P)^2^+0.0000P] where P=(Fo^2^+2Fc^2^)/3'
_refine_ls_weighting_scheme calc
_refine_ls_wR_factor_gt 0.1730
_refine_ls_wR_factor_ref 0.1892
_reflns_number_gt 3813
_reflns_number_total 4298
_reflns_threshold_expression >2sigma(I)
_cod_data_source_file c4ob00114a2.cif
_cod_data_source_block a
_cod_original_sg_symbol_H-M P2(1)2(1)2(1)
_cod_database_code 7153695

loop_
_symmetry_equiv_pos_as_xyz
'x, y, z'
'-x+1/2, -y, z+1/2'
'-x, y+1/2, -z+1/2'
'x+1/2, -y+1/2, -z'

loop_
_atom_site_label
_atom_site_type_symbol
_atom_site_fract_x
_atom_site_fract_y
_atom_site_fract_z
_atom_site_U_iso_or_equiv
_atom_site_adp_type
_atom_site_occupancy
_atom_site_symmetry_multiplicity
_atom_site_calc_flag
_atom_site_refinement_flags
Cl1 Cl 0.78424(15) 0.20003(13) 0.60118(2) 0.0514(3) Uani 1 1 d .
Cl2 Cl 0.72775(16) -0.12766(12) 0.64030(2) 0.0491(3) Uani 1 1 d .
Cl3 Cl 0.74331(15) 0.22713(15) 0.67175(2) 0.0559(3) Uani 1 1 d .
O1 O 0.2592(6) 0.5850(3) 0.61259(5) 0.0540(8) Uani 1 1 d .
O2 O 0.2542(4) 0.2355(3) 0.69138(5) 0.0407(6) Uani 1 1 d .
O3 O 0.2827(4) 0.5332(2) 0.67630(5) 0.0343(5) Uani 1 1 d .
N1 N 0.3433(4) 0.3084(3) 0.63783(6) 0.0304(5) Uani 1 1 d .
C1 C 0.2736(6) -0.1707(5) 0.44059(7) 0.0452(8) Uani 1 1 d .
H1A H 0.1448 -0.1301 0.4303 0.068 Uiso 1 1 calc R
H1C H 0.2743 -0.3055 0.4423 0.068 Uiso 1 1 calc R
H1B H 0.3902 -0.1304 0.4270 0.068 Uiso 1 1 calc R
C2 C 0.2915(5) -0.0875(4) 0.47494(7) 0.0346(6) Uani 1 1 d .
C3 C 0.3636(5) 0.0912(4) 0.47922(7) 0.0360(7) Uani 1 1 d .
H3 H 0.4052 0.1608 0.4604 0.043 Uiso 1 1 calc R
C4 C 0.3757(5) 0.1699(4) 0.51071(7) 0.0343(6) Uani 1 1 d .
H4 H 0.4240 0.2929 0.5131 0.041 Uiso 1 1 calc R
C5 C 0.3178(5) 0.0700(4) 0.53873(6) 0.0309(6) Uani 1 1 d .
C6 C 0.2525(5) -0.1121(4) 0.53442(7) 0.0343(6) Uani 1 1 d .
H6 H 0.2183 -0.1845 0.5533 0.041 Uiso 1 1 calc R
C7 C 0.2370(6) -0.1880(4) 0.50302(8) 0.0406(7) Uani 1 1 d .
H7 H 0.1883 -0.3108 0.5006 0.049 Uiso 1 1 calc R
C8 C 0.3236(5) 0.1527(4) 0.57241(7) 0.0297(6) Uani 1 1 d .
C9 C 0.3184(6) 0.3356(4) 0.57731(7) 0.0344(7) Uani 1 1 d .
H9 H 0.3218 0.4133 0.5583 0.041 Uiso 1 1 calc R
C10 C 0.3078(6) 0.4241(4) 0.61034(7) 0.0360(7) Uani 1 1 d .
C11 C 0.4173(5) 0.1182(4) 0.63341(7) 0.0313(6) Uani 1 1 d .
H11 H 0.3617 0.0460 0.6526 0.038 Uiso 1 1 calc R
C12 C 0.3317(6) 0.0269(4) 0.60201(7) 0.0338(7) Uani 1 1 d .
H12A H 0.4183 -0.0811 0.5965 0.041 Uiso 1 1 calc R
H12B H 0.1911 -0.0187 0.6067 0.041 Uiso 1 1 calc R
C13 C 0.6540(6) 0.1093(5) 0.63632(8) 0.0399(7) Uani 1 1 d .
C14 C 0.2858(5) 0.3543(4) 0.67136(7) 0.0305(6) Uani 1 1 d .
C15 C 0.2336(6) 0.6063(4) 0.70954(7) 0.0349(7) Uani 1 1 d .
C16 C 0.0119(6) 0.5567(5) 0.71875(9) 0.0455(8) Uani 1 1 d .
H16A H -0.0803 0.5919 0.7006 0.068 Uiso 1 1 calc R
H16C H -0.0276 0.6229 0.7390 0.068 Uiso 1 1 calc R
H16B H 0.0018 0.4236 0.7226 0.068 Uiso 1 1 calc R
C17 C 0.2537(7) 0.8136(4) 0.70407(7) 0.0401(7) Uani 1 1 d .
H17B H 0.3946 0.8426 0.6971 0.060 Uiso 1 1 calc R
H17C H 0.2225 0.8786 0.7248 0.060 Uiso 1 1 calc R
H17A H 0.1571 0.8527 0.6868 0.060 Uiso 1 1 calc R
C18 C 0.3861(7) 0.5386(5) 0.73514(8) 0.0480(9) Uani 1 1 d .
H18B H 0.3615 0.4076 0.7396 0.072 Uiso 1 1 calc R
H18C H 0.3693 0.6092 0.7557 0.072 Uiso 1 1 calc R
H18A H 0.5264 0.5550 0.7267 0.072 Uiso 1 1 calc R

loop_
_atom_site_aniso_label
_atom_site_aniso_U_11
_atom_site_aniso_U_22
_atom_site_aniso_U_33
_atom_site_aniso_U_23
_atom_site_aniso_U_13
_atom_site_aniso_U_12
Cl1 0.0356(5) 0.0713(6) 0.0472(4) 0.0162(4) 0.0058(3) -0.0025(4)
Cl2 0.0558(6) 0.0486(4) 0.0430(4) 0.0031(3) -0.0030(4) 0.0181(4)
Cl3 0.0476(5) 0.0745(6) 0.0456(5) -0.0184(4) -0.0132(4) 0.0024(5)
O1 0.101(3) 0.0286(9) 0.0327(11) 0.0020(8) -0.0073(14) 0.0103(14)
O2 0.0646(18) 0.0287(9) 0.0289(9) 0.0013(7) 0.0077(10) -0.0041(11)
O3 0.0498(14) 0.0265(8) 0.0268(9) -0.0012(7) 0.0048(9) -0.0003(10)
N1 0.0389(14) 0.0255(10) 0.0268(11) 0.0007(9) 0.0007(10) 0.0005(10)
C1 0.046(2) 0.0571(18) 0.0319(14) -0.0094(14) 0.0010(14) 0.0070(17)
C2 0.0284(15) 0.0441(14) 0.0313(13) -0.0034(11) -0.0020(11) 0.0051(13)
C3 0.0375(17) 0.0456(15) 0.0248(13) 0.0021(12) -0.0016(11) 0.0004(14)
C4 0.0357(16) 0.0377(14) 0.0294(13) -0.0010(12) -0.0009(12) -0.0008(13)
C5 0.0290(15) 0.0360(13) 0.0276(13) -0.0023(10) -0.0061(10) -0.0044(12)
C6 0.0305(16) 0.0372(14) 0.0352(13) -0.0026(11) 0.0048(11) -0.0061(14)
C7 0.0378(18) 0.0403(14) 0.0437(16) -0.0092(12) 0.0026(14) -0.0065(16)
C8 0.0305(15) 0.0319(12) 0.0267(12) 0.0019(11) -0.0008(10) -0.0041(12)
C9 0.0462(19) 0.0311(13) 0.0258(12) 0.0012(11) 0.0029(12) -0.0016(13)
C10 0.049(2) 0.0294(12) 0.0293(13) 0.0037(10) -0.0007(13) -0.0024(14)
C11 0.0371(17) 0.0260(12) 0.0307(13) 0.0013(11) -0.0016(12) -0.0016(12)
C12 0.0417(18) 0.0266(12) 0.0331(14) 0.0013(11) -0.0062(13) 0.0019(12)
C13 0.0405(19) 0.0419(15) 0.0374(14) -0.0033(14) -0.0027(13) 0.0000(15)
C14 0.0333(15) 0.0312(11) 0.0269(12) -0.0014(10) 0.0053(11) -0.0004(13)
C15 0.0489(19) 0.0298(12) 0.0261(12) -0.0022(10) 0.0094(12) -0.0007(14)
C16 0.045(2) 0.0431(17) 0.0484(17) -0.0086(15) 0.0115(15) -0.0058(16)
C17 0.056(2) 0.0311(12) 0.0333(14) -0.0038(11) 0.0013(13) 0.0002(15)
C18 0.063(2) 0.0476(17) 0.0330(15) -0.0048(14) -0.0154(15) 0.0056(18)

loop_
_atom_type_symbol
_atom_type_description
_atom_type_scat_dispersion_real
_atom_type_scat_dispersion_imag
_atom_type_scat_source
C C 0.0033 0.0016 'International Tables Vol C Tables 4.2.6.8 and 6.1.1.4'
H H 0.0000 0.0000 'International Tables Vol C Tables 4.2.6.8 and 6.1.1.4'
N N 0.0061 0.0033 'International Tables Vol C Tables 4.2.6.8 and 6.1.1.4'
O O 0.0106 0.0060 'International Tables Vol C Tables 4.2.6.8 and 6.1.1.4'
Cl Cl 0.1484 0.1585 'International Tables Vol C Tables 4.2.6.8 and 6.1.1.4'

loop_
_geom_angle_atom_site_label_1
_geom_angle_atom_site_label_2
_geom_angle_atom_site_label_3
_geom_angle
C14 O3 C15 119.8(2)
C10 N1 C14 123.9(2)
C10 N1 C11 121.1(2)
C14 N1 C11 114.5(2)
C2 C1 H1A 109.5
C2 C1 H1C 109.5
H1A C1 H1C 109.5
C2 C1 H1B 109.5
H1A C1 H1B 109.5
H1C C1 H1B 109.5
C3 C2 C7 118.3(3)
C3 C2 C1 120.8(3)
C7 C2 C1 121.0(3)
C2 C3 C4 121.0(3)
C2 C3 H3 119.5
C4 C3 H3 119.5
C3 C4 C5 120.6(3)
C3 C4 H4 119.7
C5 C4 H4 119.7
C4 C5 C6 118.2(3)
C4 C5 C8 121.6(3)
C6 C5 C8 120.2(3)
C7 C6 C5 120.8(3)
C7 C6 H6 119.6
C5 C6 H6 119.6
C6 C7 C2 121.1(3)
C6 C7 H7 119.5
C2 C7 H7 119.5
C9 C8 C5 122.3(3)
C9 C8 C12 119.0(3)
C5 C8 C12 118.8(2)
C8 C9 C10 124.3(3)
C8 C9 H9 117.9
C10 C9 H9 117.9
O1 C10 N1 123.9(3)
O1 C10 C9 119.8(3)
N1 C10 C9 116.2(2)
N1 C11 C12 112.7(2)
N1 C11 C13 110.8(3)
C12 C11 C13 114.0(3)
N1 C11 H11 106.2
C12 C11 H11 106.2
C13 C11 H11 106.2
C8 C12 C11 113.9(2)
C8 C12 H12A 108.8
C11 C12 H12A 108.8
C8 C12 H12B 108.8
C11 C12 H12B 108.8
H12A C12 H12B 107.7
C11 C13 Cl3 111.7(2)
C11 C13 Cl1 113.5(2)
Cl3 C13 Cl1 108.01(19)
C11 C13 Cl2 108.3(2)
Cl3 C13 Cl2 107.75(18)
Cl1 C13 Cl2 107.42(19)
O2 C14 O3 127.3(3)
O2 C14 N1 120.7(3)
O3 C14 N1 112.0(2)
O3 C15 C18 111.1(3)
O3 C15 C17 101.8(2)
C18 C15 C17 111.3(3)
O3 C15 C16 109.8(3)
C18 C15 C16 112.0(3)
C17 C15 C16 110.3(3)
C15 C16 H16A 109.5
C15 C16 H16C 109.5
H16A C16 H16C 109.5
C15 C16 H16B 109.5
H16A C16 H16B 109.5
H16C C16 H16B 109.5
C15 C17 H17B 109.5
C15 C17 H17C 109.5
H17B C17 H17C 109.5
C15 C17 H17A 109.5
H17B C17 H17A 109.5
H17C C17 H17A 109.5
C15 C18 H18B 109.5
C15 C18 H18C 109.5
H18B C18 H18C 109.5
C15 C18 H18A 109.5
H18B C18 H18A 109.5
H18C C18 H18A 109.5

loop_
_geom_bond_atom_site_label_1
_geom_bond_atom_site_label_2
_geom_bond_distance
Cl1 C13 1.776(4)
Cl2 C13 1.791(3)
Cl3 C13 1.762(3)
O1 C10 1.212(4)
O2 C14 1.198(3)
O3 C14 1.313(3)
O3 C15 1.475(3)
N1 C10 1.408(4)
N1 C14 1.440(4)
N1 C11 1.472(4)
C1 C2 1.514(4)
C1 H1A 0.9800
C1 H1C 0.9800
C1 H1B 0.9800
C2 C3 1.389(5)
C2 C7 1.392(4)
C3 C4 1.393(4)
C3 H3 0.9500
C4 C5 1.393(4)
C4 H4 0.9500
C5 C6 1.398(4)
C5 C8 1.484(4)
C6 C7 1.383(4)
C6 H6 0.9500
C7 H7 0.9500
C8 C9 1.341(4)
C8 C12 1.502(4)
C9 C10 1.479(4)
C9 H9 0.9500
C11 C12 1.533(4)
C11 C13 1.544(5)
C11 H11 1.0000
C12 H12A 0.9900
C12 H12B 0.9900
C15 C18 1.512(5)
C15 C17 1.525(4)
C15 C16 1.530(5)
C16 H16A 0.9800
C16 H16C 0.9800
C16 H16B 0.9800
C17 H17B 0.9800
C17 H17C 0.9800
C17 H17A 0.9800
C18 H18B 0.9800
C18 H18C 0.9800
C18 H18A 0.9800

loop_
_geom_torsion_atom_site_label_1
_geom_torsion_atom_site_label_2
_geom_torsion_atom_site_label_3
_geom_torsion_atom_site_label_4
_geom_torsion
C7 C2 C3 C4 -1.7(5)
C1 C2 C3 C4 178.5(3)
C2 C3 C4 C5 0.7(5)
C3 C4 C5 C6 1.6(5)
C3 C4 C5 C8 -178.2(3)
C4 C5 C6 C7 -2.9(5)
C8 C5 C6 C7 176.9(3)
C5 C6 C7 C2 1.9(5)
C3 C2 C7 C6 0.4(5)
C1 C2 C7 C6 -179.8(3)
C4 C5 C8 C9 22.1(5)
C6 C5 C8 C9 -157.7(3)
C4 C5 C8 C12 -159.0(3)
C6 C5 C8 C12 21.2(5)
C5 C8 C9 C10 175.1(3)
C12 C8 C9 C10 -3.8(6)
C14 N1 C10 O1 13.4(6)
C11 N1 C10 O1 -175.3(4)
C14 N1 C10 C9 -162.4(3)
C11 N1 C10 C9 9.0(5)
C8 C9 C10 O1 -164.0(4)
C8 C9 C10 N1 11.9(6)
C10 N1 C11 C12 -34.5(4)
C14 N1 C11 C12 137.6(3)
C10 N1 C11 C13 94.6(4)
C14 N1 C11 C13 -93.3(3)
C9 C8 C12 C11 -23.0(5)
C5 C8 C12 C11 158.1(3)
N1 C11 C12 C8 40.5(4)
C13 C11 C12 C8 -87.0(3)
N1 C11 C13 Cl3 48.4(3)
C12 C11 C13 Cl3 176.84(19)
N1 C11 C13 Cl1 -74.0(3)
C12 C11 C13 Cl1 54.5(3)
N1 C11 C13 Cl2 166.89(19)
C12 C11 C13 Cl2 -64.7(3)
C15 O3 C14 O2 -0.8(6)
C15 O3 C14 N1 -178.0(3)
C10 N1 C14 O2 154.7(3)
C11 N1 C14 O2 -17.2(4)
C10 N1 C14 O3 -27.8(5)
C11 N1 C14 O3 160.3(3)
C14 O3 C15 C18 59.9(4)
C14 O3 C15 C17 178.4(3)
C14 O3 C15 C16 -64.7(4)
